data_1542193
loop_
_publ_author_name
'Fedulov, S.A.'
'Zhdanov, G.S.'
'Venevtsev, Yu.N.'
'Smazhevskaya, E.G.'
'Rez, I.S.'

_publ_section_title
;
 X-ray and electrical studies of the Pb Ti O3 - Bi Fe O3 system
;
_journal_name_full Kristallografiya
_journal_page_first 77
_journal_page_last 83
_journal_volume 7
_journal_year 1962
_chemical_formula_sum 'Bi0.5 Fe0.5 O3 Pb0.5 Ti0.5'
_chemical_name_systematic '(Bi0.5 Pb0.5) (Fe0.5 Ti0.5) O3'
_space_group_IT_number 123
_symmetry_space_group_name_Hall '-P 4 2'
_symmetry_space_group_name_H-M 'P 4/m m m'
_cell_angle_alpha 90
_cell_angle_beta 90
_cell_angle_gamma 90
_cell_formula_units_Z 1
_cell_length_a 3.88
_cell_length_b 3.88
_cell_length_c 4.37
_cell_volume 65.788
_citation_journal_id_ASTM KRISAJ
_cod_data_source_file Fedulov_KRISAJ_1962_844.cif
_cod_data_source_block Bi0.5Fe0.5O3Pb0.5Ti0.5
_cod_original_cell_volume 65.78773
_cod_database_code 1542193

loop_
_symmetry_equiv_pos_as_xyz
x,y,z
-y,x,z
-x,-y,z
y,-x,z
x,-y,-z
y,x,-z
-x,y,-z
-y,-x,-z
-x,-y,-z
y,-x,-z
x,y,-z
-y,x,-z
-x,y,z
-y,-x,z
x,-y,z
y,x,z

loop_
_atom_site_label
_atom_site_type_symbol
_atom_site_fract_x
_atom_site_fract_y
_atom_site_fract_z
_atom_site_occupancy
_atom_site_U_iso_or_equiv
O2 O-2 0.5 0.5 0 1 0.0
Fe1 Fe+3 0.5 0.5 0.5 0.5 0.0
Ti1 Ti+4 0.5 0.5 0.5 0.5 0.0
O1 O-2 0.5 0 0.5 1 0.0
Pb1 Pb+2 0 0 0 0.5 0.0
Bi1 Bi+3 0 0 0 0.5 0.0
